data_7701597
loop_
_publ_author_name
'Lv, Hai-Ting'
'Cui, Ying'
'Zou, Guo-Dong'
'Li, Na'
'Yang, Pei'
'Fan, Yang'

_publ_section_title
;
 Synthesis of titanium-oxo macrocyles and their catalytic properties for
 oxidative desulfurization.
;
_journal_issue 37
_journal_name_full 'Dalton transactions (Cambridge, England : 2003)'
_journal_page_first 14044
_journal_page_last 14048
_journal_paper_doi 10.1039/c9dt03057c
_journal_volume 48
_journal_year 2019
_chemical_formula_moiety 'C160 H408 N0 O188 Ti32'
_chemical_formula_sum 'C160 H408 N0 O188 Ti32'
_chemical_formula_weight 6873.64
_space_group_crystal_system tetragonal
_space_group_IT_number 85
_space_group_name_Hall '-P 4a'
_space_group_name_H-M_alt 'P 4/n :2'
_atom_sites_solution_hydrogens mixed
_audit_creation_method SHELXL-2016/6
_audit_update_record
;
2019-08-23 deposited with the CCDC.	2019-08-27 downloaded from the CCDC.
;
_cell_angle_alpha 90
_cell_angle_beta 90
_cell_angle_gamma 90
_cell_formula_units_Z 2
_cell_length_a 33.635(3)
_cell_length_b 33.635(3)
_cell_length_c 13.0634(12)
_cell_measurement_reflns_used 9137
_cell_measurement_temperature 100(2)
_cell_measurement_theta_max 25.89
_cell_measurement_theta_min 2.42
_cell_volume 14779(2)
_computing_cell_refinement 'Bruker SAINT'
_computing_data_collection 'Bruker APEX2'
_computing_data_reduction 'Bruker SAINT'
_computing_structure_refinement 'SHELXL-2016/6 (Sheldrick, 2016)'
_computing_structure_solution 'SHELXT 2014/5 (Sheldrick, 2014)'
_diffrn_ambient_temperature 100(2)
_diffrn_measured_fraction_theta_full 0.998
_diffrn_measured_fraction_theta_max 0.998
_diffrn_measurement_device_type 'Bruker D8 Venture'
_diffrn_radiation_type MoK\a
_diffrn_radiation_wavelength 0.71073
_diffrn_reflns_av_R_equivalents 0.0717
_diffrn_reflns_av_unetI/netI 0.0481
_diffrn_reflns_Laue_measured_fraction_full 0.998
_diffrn_reflns_Laue_measured_fraction_max 0.998
_diffrn_reflns_limit_h_max 36
_diffrn_reflns_limit_h_min -40
_diffrn_reflns_limit_k_max 38
_diffrn_reflns_limit_k_min -36
_diffrn_reflns_limit_l_max 15
_diffrn_reflns_limit_l_min -14
_diffrn_reflns_number 84405
_diffrn_reflns_point_group_measured_fraction_full 0.998
_diffrn_reflns_point_group_measured_fraction_max 0.998
_diffrn_reflns_theta_full 24.999
_diffrn_reflns_theta_max 24.999
_diffrn_reflns_theta_min 2.316
_exptl_absorpt_coefficient_mu 0.916
_exptl_absorpt_correction_T_max 0.7454
_exptl_absorpt_correction_T_min 0.5679
_exptl_absorpt_correction_type multi-scan
_exptl_absorpt_process_details
;
 SADABS 2016/2: Krause, L., Herbst-Irmer, R., Sheldrick G.M. & Stalke D.,
 J. Appl. Cryst. 48 (2015) 3-10
;
_exptl_crystal_colour colorless
_exptl_crystal_density_diffrn 1.545
_exptl_crystal_description block
_exptl_crystal_F_000 7152
_exptl_crystal_size_max 0.15
_exptl_crystal_size_mid 0.06
_exptl_crystal_size_min 0.05
_refine_diff_density_max 0.991
_refine_diff_density_min -1.445
_refine_diff_density_rms 0.189
_refine_ls_extinction_coef 0.00170(16)
_refine_ls_extinction_expression Fc^*^=kFc[1+0.001xFc^2^\l^3^/sin(2\q)]^-1/4^
_refine_ls_extinction_method 'SHELXL-2016/6 (Sheldrick 2016)'
_refine_ls_goodness_of_fit_ref 1.156
_refine_ls_hydrogen_treatment constr
_refine_ls_matrix_type full
_refine_ls_number_parameters 839
_refine_ls_number_reflns 12977
_refine_ls_number_restraints 144
_refine_ls_restrained_S_all 1.154
_refine_ls_R_factor_all 0.1377
_refine_ls_R_factor_gt 0.1297
_refine_ls_shift/su_max 0.084
_refine_ls_shift/su_mean 0.001
_refine_ls_structure_factor_coef Fsqd
_refine_ls_weighting_details 'w=1/[\s^2^(Fo^2^)+(0.0547P)^2^+429.1424P] where P=(Fo^2^+2Fc^2^)/3'
_refine_ls_weighting_scheme calc
_refine_ls_wR_factor_gt 0.3005
_refine_ls_wR_factor_ref 0.3048
_reflns_Friedel_coverage 0.000
_reflns_number_gt 11687
_reflns_number_total 12977
_reflns_threshold_expression 'I > 2\s(I)'
_cod_data_source_file c9dt03057c2.cif
_cod_data_source_block Ti32BTA
_cod_original_cell_volume 14779(3)
_cod_original_sg_symbol_H-M 'P 4/n'
_cod_database_code 7701597
_shelx_shelxl_version_number 2016/6
_shelx_space_group_comment
;
The symmetry employed for this shelxl refinement is uniquely defined
by the following loop, which should always be used as a source of
symmetry information in preference to the above space-group names.
They are only intended as comments.
;

loop_
_space_group_symop_operation_xyz
'x, y, z'
'-y+1/2, x, z'
'-x+1/2, -y+1/2, z'
'y, -x+1/2, z'
'-x, -y, -z'
'y-1/2, -x, -z'
'x-1/2, y-1/2, -z'
'-y, x-1/2, -z'

loop_
_atom_site_label
_atom_site_type_symbol
_atom_site_fract_x
_atom_site_fract_y
_atom_site_fract_z
_atom_site_U_iso_or_equiv
_atom_site_adp_type
_atom_site_occupancy
_atom_site_site_symmetry_order
_atom_site_calc_flag
_atom_site_refinement_flags_posn
_atom_site_refinement_flags_adp
_atom_site_refinement_flags_occupancy
_atom_site_disorder_assembly
_atom_site_disorder_group
Ti1 Ti 0.44342(7) 0.20193(6) 0.14361(16) 0.0259(5) Uani 1 1 d . . . . .
Ti2 Ti 0.54417(7) 0.19538(7) 0.24515(18) 0.0310(5) Uani 1 1 d . . . . .
Ti3 Ti 0.46028(6) 0.15963(6) 0.39974(15) 0.0216(5) Uani 1 1 d . . . . .
Ti4 Ti 0.47645(6) 0.25295(6) 0.33092(15) 0.0233(5) Uani 1 1 d . . . . .
Ti5 Ti 0.46158(6) 0.33429(6) 0.46233(15) 0.0216(5) Uani 1 1 d . . . . .
Ti6 Ti 0.40890(6) 0.41281(6) 0.53128(15) 0.0209(4) Uani 1 1 d . . . . .
Ti7 Ti 0.49891(6) 0.41875(6) 0.60848(16) 0.0238(5) Uani 1 1 d . . . . .
Ti8 Ti 0.42282(6) 0.35429(6) 0.71986(15) 0.0230(5) Uani 1 1 d . . . . .
O1 O 0.4916(2) 0.2148(2) 0.2194(6) 0.0271(17) Uani 1 1 d . . . . .
O2 O 0.4596(2) 0.2127(2) 0.4159(6) 0.0215(16) Uani 1 1 d . . . . .
O3 O 0.4479(2) 0.3959(2) 0.6399(6) 0.0231(16) Uani 1 1 d . . . . .
O4 O 0.4241(2) 0.3713(2) 0.4468(6) 0.0184(15) Uani 1 1 d . . . . .
O5 O 0.4487(3) 0.2303(2) 0.0308(6) 0.035(2) Uani 1 1 d . . . . .
O7 O 0.3913(3) 0.1854(2) 0.1188(6) 0.0309(19) Uani 1 1 d . . . . .
O8 O 0.4317(2) 0.1614(2) 0.2716(5) 0.0202(15) Uani 1 1 d . . . . .
O9 O 0.4723(3) 0.1529(3) 0.0853(7) 0.035(2) Uani 1 1 d . . . . .
O10 O 0.5360(3) 0.1539(2) 0.1338(6) 0.035(2) Uani 1 1 d . . . . .
O11 O 0.5751(2) 0.2241(3) 0.1626(9) 0.055(3) Uani 1 1 d D U . . .
O12A O 0.54325(15) 0.27683(9) 0.0368(5) 0.112(6) Uani 0.712(17) 1 d D U P A 1
H12A H 0.532494 0.273901 0.094325 0.134 Uiso 0.712(17) 1 d R U P A 1
C11A C 0.59246(10) 0.2280(2) 0.0713(3) 0.084(4) Uani 0.712(17) 1 d D U P A 1
H11A H 0.606022 0.203106 0.050598 0.100 Uiso 0.712(17) 1 d R U P A 1
H11B H 0.612353 0.249656 0.072868 0.100 Uiso 0.712(17) 1 d R U P A 1
C12A C 0.56300(9) 0.24238(8) -0.0064(2) 0.095(5) Uani 0.712(17) 1 d D U P A 1
H12B H 0.573890 0.244853 -0.076545 0.114 Uiso 0.712(17) 1 d R U P A 1
H12C H 0.542640 0.221123 -0.006345 0.114 Uiso 0.712(17) 1 d R U P A 1
O12B O 0.5279(2) 0.2092(3) -0.0996(2) 0.105(7) Uani 0.288(17) 1 d D U P A 2
H12D H 0.521139 0.233104 -0.106580 0.126 Uiso 0.288(17) 1 d R U P A 2
C11B C 0.57345(10) 0.23644(17) 0.0657(3) 0.085(4) Uani 0.288(17) 1 d D U P A 2
H11C H 0.598417 0.230279 0.028856 0.101 Uiso 0.288(17) 1 d R U P A 2
H11D H 0.570537 0.265719 0.068076 0.101 Uiso 0.288(17) 1 d R U P A 2
C12B C 0.54021(9) 0.21902(16) 0.00367(18) 0.094(5) Uani 0.288(17) 1 d D U P A 2
H12E H 0.541811 0.189753 0.010505 0.113 Uiso 0.288(17) 1 d R U P A 2
H12F H 0.515531 0.227573 0.038595 0.113 Uiso 0.288(17) 1 d R U P A 2
O13 O 0.5126(2) 0.1514(2) 0.3383(6) 0.0244(17) Uani 1 1 d . . . . .
O14 O 0.5860(2) 0.1709(3) 0.3154(8) 0.037(2) Uani 1 1 d . . . . .
O15 O 0.4911(2) 0.1545(2) 0.5371(6) 0.0254(17) Uani 1 1 d . . . . .
O16 O 0.4600(2) 0.1071(2) 0.6270(6) 0.0245(17) Uani 1 1 d . . . . .
O17 O 0.4284(2) 0.2459(2) 0.2379(6) 0.0244(17) Uani 1 1 d . . . . .
O18 O 0.4341(2) 0.2931(2) 0.3802(6) 0.0215(16) Uani 1 1 d . . . . .
O19 O 0.5349(2) 0.2359(2) 0.3496(6) 0.0279(18) Uani 1 1 d . . . . .
O20 O 0.4972(2) 0.2853(2) 0.4486(6) 0.0256(17) Uani 1 1 d . . . . .
O21 O 0.4978(2) 0.2978(2) 0.2340(6) 0.0297(18) Uani 1 1 d . . . . .
O22 O 0.4853(2) 0.3528(2) 0.3237(6) 0.0261(17) Uani 1 1 d . . . . .
O23 O 0.4424(2) 0.3164(2) 0.5944(6) 0.0226(16) Uani 1 1 d . . . . .
O24 O 0.3982(3) 0.3064(2) 0.7491(6) 0.0312(19) Uani 1 1 d . . . . .
O25 O 0.4787(2) 0.3411(3) 0.7783(6) 0.034(2) Uani 1 1 d . . . . .
O26 O 0.5234(3) 0.3834(2) 0.7180(7) 0.0326(19) Uani 1 1 d . . . . .
O27 O 0.5060(2) 0.3649(2) 0.5183(6) 0.0234(16) Uani 1 1 d . . . . .
O28 O 0.5434(2) 0.4304(2) 0.5305(7) 0.0298(18) Uani 1 1 d . . . . .
O29 O 0.4064(2) 0.3781(2) 0.8329(6) 0.0292(18) Uani 1 1 d . . . . .
O30 O 0.3203(4) 0.3913(6) 0.8153(13) 0.128(8) Uani 1 1 d . . . . .
H30 H 0.331036 0.369114 0.805853 0.154 Uiso 1 1 calc R U . . .
O31 O 0.4622(2) 0.4406(2) 0.5073(6) 0.0231(16) Uani 1 1 d . . . . .
O32 O 0.4000(2) 0.4499(2) 0.4108(6) 0.0197(16) Uani 1 1 d . . . . .
O33 O 0.3505(2) 0.4123(2) 0.4857(6) 0.0216(16) Uani 1 1 d . . . . .
O34 O 0.3807(2) 0.3744(2) 0.6272(6) 0.0213(16) Uani 1 1 d . . . . .
O35 O 0.5022(2) 0.4603(2) 0.6941(6) 0.0269(18) Uani 1 1 d . . . . .
O36 O 0.4354(3) 0.4766(4) 0.8195(8) 0.058(3) Uani 1 1 d . . . . .
H36 H 0.430888 0.469125 0.759263 0.070 Uiso 1 1 calc R U . . .
C1 C 0.4883(3) 0.1321(3) 0.6163(9) 0.026(2) Uani 1 1 d . . . . .
C2 C 0.5202(4) 0.1349(4) 0.6967(11) 0.043(4) Uani 1 1 d . . . . .
H2A H 0.540856 0.114806 0.680989 0.052 Uiso 1 1 calc R U . . .
H2B H 0.508335 0.127652 0.763506 0.052 Uiso 1 1 calc R U . . .
C3 C 0.5404(6) 0.1749(5) 0.7081(14) 0.066(5) Uani 1 1 d . . . . .
H3A H 0.547417 0.185815 0.639998 0.079 Uiso 1 1 calc R U . . .
H3B H 0.565015 0.172300 0.748989 0.079 Uiso 1 1 calc R U . . .
C4 C 0.5113(7) 0.2021(6) 0.7615(14) 0.080(6) Uani 1 1 d . . . . .
H4A H 0.485238 0.200070 0.728292 0.120 Uiso 1 1 calc R U . . .
H4B H 0.520812 0.229564 0.757466 0.120 Uiso 1 1 calc R U . . .
H4C H 0.508910 0.194201 0.833480 0.120 Uiso 1 1 calc R U . . .
C5 C 0.5779(4) 0.1420(4) 0.3916(12) 0.039(3) Uani 1 1 d . . . . .
H5A H 0.575518 0.155039 0.459256 0.047 Uiso 1 1 calc R U . . .
H5B H 0.600098 0.122658 0.395043 0.047 Uiso 1 1 calc R U . . .
C6 C 0.5411(4) 0.1214(4) 0.3669(10) 0.034(3) Uani 1 1 d . . . . .
H6A H 0.545333 0.102583 0.309658 0.041 Uiso 1 1 calc R U . . .
H6B H 0.531425 0.106263 0.427023 0.041 Uiso 1 1 calc R U . . .
C7 C 0.5063(4) 0.1387(4) 0.0880(9) 0.034(3) Uani 1 1 d . . . . .
C8 C 0.5121(5) 0.0999(5) 0.0352(12) 0.051(4) Uani 1 1 d . . . . .
H8A H 0.500989 0.101962 -0.034794 0.061 Uiso 1 1 calc R U . . .
H8B H 0.496732 0.079351 0.072190 0.061 Uiso 1 1 calc R U . . .
C9 C 0.5556(4) 0.0863(5) 0.0275(12) 0.048(4) Uani 1 1 d . . . . .
H9A H 0.556255 0.057587 0.010758 0.058 Uiso 1 1 calc R U . . .
H9B H 0.568604 0.089829 0.094973 0.058 Uiso 1 1 calc R U . . .
C10 C 0.5795(6) 0.1093(6) -0.0542(13) 0.072(5) Uani 1 1 d . . . . .
H10A H 0.566902 0.105897 -0.121221 0.108 Uiso 1 1 calc R U . . .
H10B H 0.606775 0.099103 -0.056713 0.108 Uiso 1 1 calc R U . . .
H10C H 0.580012 0.137646 -0.036454 0.108 Uiso 1 1 calc R U . . .
C13 C 0.4503(6) 0.2634(5) -0.0364(12) 0.066(5) Uani 1 1 d D . . . .
H13A H 0.430242 0.258376 -0.090343 0.079 Uiso 0.497(18) 1 d R U P B 1
H13B H 0.476682 0.263906 -0.070013 0.079 Uiso 0.497(18) 1 d R U P B 1
H13C H 0.436782 0.254096 -0.100923 0.079 Uiso 0.503(18) 1 d R U P B 2
H13D H 0.478321 0.268416 -0.053943 0.079 Uiso 0.503(18) 1 d R U P B 2
C14A C 0.4418(11) 0.3008(10) 0.007(5) 0.067(6) Uani 0.497(18) 1 d D U P B 1
H14A H 0.442428 0.321100 -0.048258 0.081 Uiso 0.497(18) 1 calc R U P B 1
H14B H 0.462866 0.307565 0.056552 0.081 Uiso 0.497(18) 1 calc R U P B 1
O6A O 0.4035(8) 0.3028(7) 0.0578(16) 0.070(6) Uani 0.497(18) 1 d D U P B 1
H6A1 H 0.385425 0.297097 0.016073 0.084 Uiso 0.497(18) 1 calc R U P B 1
O1W O 0.3443(6) 0.2930(5) -0.0983(18) 0.052(7) Uani 0.497(18) 1 d . . P B 1
H1WA H 0.321195 0.286831 -0.111912 0.063 Uiso 0.497(18) 1 d R U P B 1
H1WB H 0.350765 0.314261 -0.127902 0.063 Uiso 0.497(18) 1 d R U P B 1
C14B C 0.4295(10) 0.2967(10) 0.001(5) 0.067(6) Uani 0.503(18) 1 d D U P B 2
H14C H 0.440839 0.321775 -0.025865 0.081 Uiso 0.503(18) 1 calc R U P B 2
H14D H 0.429664 0.297442 0.076645 0.081 Uiso 0.503(18) 1 calc R U P B 2
O6B O 0.3897(9) 0.2900(7) -0.0383(19) 0.075(6) Uani 0.503(18) 1 d D U P B 2
H6B1 H 0.390319 0.289535 -0.102595 0.089 Uiso 0.503(18) 1 calc R U P B 2
O2W O 0.3438(5) 0.2171(6) -0.0287(13) 0.139(8) Uani 1 1 d . . . . .
H2WA H 0.352504 0.213909 0.033612 0.167 Uiso 1 1 d R U . . .
H2WB H 0.347864 0.196709 -0.060938 0.167 Uiso 1 1 d DR U . . .
C15 C 0.3999(3) 0.1342(3) 0.2403(9) 0.026(2) Uani 1 1 d . . . . .
H15A H 0.388421 0.120550 0.300581 0.031 Uiso 1 1 calc R U . . .
H15B H 0.410211 0.113889 0.192228 0.031 Uiso 1 1 calc R U . . .
C16 C 0.3690(4) 0.1601(4) 0.1885(10) 0.040(3) Uani 1 1 d . . . . .
H16A H 0.349604 0.143593 0.150488 0.048 Uiso 1 1 calc R U . . .
H16B H 0.354493 0.176302 0.239580 0.048 Uiso 1 1 calc R U . . .
C17 C 0.3906(3) 0.2601(3) 0.2705(9) 0.027(2) Uani 1 1 d . . . . .
H17A H 0.378721 0.242124 0.322016 0.032 Uiso 1 1 calc R U . . .
H17B H 0.372138 0.262673 0.211841 0.032 Uiso 1 1 calc R U . . .
C18 C 0.3997(3) 0.3003(3) 0.3165(9) 0.024(2) Uani 1 1 d . U . . .
H18A H 0.405755 0.319991 0.262478 0.029 Uiso 1 1 calc R U . . .
H18B H 0.377031 0.310007 0.357813 0.029 Uiso 1 1 calc R U . . .
C19 C 0.5585(4) 0.2530(3) 0.4274(10) 0.035(3) Uani 1 1 d . . . . .
H19A H 0.574624 0.275182 0.400095 0.042 Uiso 1 1 calc R U . . .
H19B H 0.576518 0.232902 0.457790 0.042 Uiso 1 1 calc R U . . .
C20 C 0.5289(3) 0.2678(3) 0.5060(9) 0.028(3) Uani 1 1 d . . . . .
H20A H 0.518906 0.245540 0.548347 0.033 Uiso 1 1 calc R U . . .
H20B H 0.541374 0.287766 0.551544 0.033 Uiso 1 1 calc R U . . .
C21 C 0.5002(3) 0.3348(4) 0.2478(10) 0.030(3) Uani 1 1 d . . . . .
C22 C 0.5218(4) 0.3589(4) 0.1687(11) 0.042(3) Uani 1 1 d . . . . .
H22A H 0.520819 0.344304 0.102906 0.050 Uiso 1 1 calc R U . . .
H22B H 0.550025 0.360992 0.189172 0.050 Uiso 1 1 calc R U . . .
C23 C 0.5056(5) 0.4004(5) 0.1518(14) 0.059(5) Uani 1 1 d . . . . .
H23A H 0.502672 0.413964 0.218676 0.070 Uiso 1 1 calc R U . . .
H23B H 0.524670 0.415862 0.110068 0.070 Uiso 1 1 calc R U . . .
C24 C 0.4671(6) 0.3996(6) 0.1000(14) 0.071(5) Uani 1 1 d . . . . .
H24A H 0.471094 0.394864 0.026732 0.107 Uiso 1 1 calc R U . . .
H24B H 0.453581 0.425131 0.109805 0.107 Uiso 1 1 calc R U . . .
H24C H 0.450738 0.378215 0.128825 0.107 Uiso 1 1 calc R U . . .
C25 C 0.5451(4) 0.3637(3) 0.4805(10) 0.031(3) Uani 1 1 d . . . . .
H25A H 0.546881 0.345390 0.421248 0.037 Uiso 1 1 calc R U . . .
H25B H 0.563607 0.354225 0.534286 0.037 Uiso 1 1 calc R U . . .
C26 C 0.5555(3) 0.4049(3) 0.4489(9) 0.026(2) Uani 1 1 d . . . . .
H26A H 0.584526 0.407304 0.437215 0.031 Uiso 1 1 calc R U . . .
H26B H 0.541513 0.412099 0.384897 0.031 Uiso 1 1 calc R U . . .
C27 C 0.4394(4) 0.2756(3) 0.6271(10) 0.029(3) Uani 1 1 d . . . . .
H27A H 0.461421 0.268734 0.674181 0.035 Uiso 1 1 calc R U . . .
H27B H 0.440173 0.257380 0.567644 0.035 Uiso 1 1 calc R U . . .
C28 C 0.3995(4) 0.2730(3) 0.6818(10) 0.035(3) Uani 1 1 d . . . . .
H28A H 0.377331 0.274088 0.631918 0.042 Uiso 1 1 calc R U . . .
H28B H 0.397455 0.247823 0.720909 0.042 Uiso 1 1 calc R U . . .
C29 C 0.5129(4) 0.3540(4) 0.7705(11) 0.038(3) Uani 1 1 d . . . . .
C30 C 0.5439(5) 0.3348(6) 0.8370(16) 0.071(6) Uani 1 1 d . . . . .
H30A H 0.540101 0.305643 0.833604 0.086 Uiso 1 1 calc R U . . .
H30B H 0.538960 0.342998 0.908684 0.086 Uiso 1 1 calc R U . . .
C31 C 0.5867(5) 0.3436(7) 0.8123(19) 0.087(6) Uani 1 1 d D U . . .
H31A H 0.591211 0.330497 0.745423 0.105 Uiso 0.56(3) 1 d R U P C 1
H31B H 0.590961 0.372477 0.802483 0.105 Uiso 0.56(3) 1 d R U P C 1
C32A C 0.6194(9) 0.3217(11) 0.858(3) 0.095(9) Uani 0.56(3) 1 d D U P C 1
H32A H 0.609445 0.305440 0.914714 0.142 Uiso 0.56(3) 1 d R U P C 1
H32B H 0.629735 0.346871 0.884784 0.142 Uiso 0.56(3) 1 d R U P C 1
H32C H 0.640635 0.307410 0.822364 0.142 Uiso 0.56(3) 1 d R U P C 1
H31C H 0.592865 0.361100 0.744574 0.114 Uiso 0.44(3) 1 d R U P C 2
H31D H 0.607515 0.337151 0.845184 0.114 Uiso 0.44(3) 1 d R U P C 2
C32B C 0.5924(14) 0.3091(12) 0.748(4) 0.096(9) Uani 0.44(3) 1 d D U P C 2
H32D H 0.596032 0.285508 0.790545 0.144 Uiso 0.44(3) 1 calc R U P C 2
H32E H 0.615946 0.313032 0.704779 0.144 Uiso 0.44(3) 1 calc R U P C 2
H32F H 0.568964 0.305524 0.703974 0.144 Uiso 0.44(3) 1 calc R U P C 2
C33 C 0.4661(3) 0.4704(3) 0.4295(8) 0.022(2) Uani 1 1 d . . . . .
H33A H 0.492833 0.469502 0.397886 0.027 Uiso 1 1 calc R U . . .
H33B H 0.461554 0.497266 0.458072 0.027 Uiso 1 1 calc R U . . .
C34 C 0.4349(3) 0.4600(4) 0.3538(9) 0.027(3) Uani 1 1 d . . . . .
H34A H 0.429514 0.482801 0.308062 0.033 Uiso 1 1 calc R U . . .
H34B H 0.443506 0.437115 0.311517 0.033 Uiso 1 1 calc R U . . .
C35 C 0.5062(4) 0.4727(5) 0.7949(10) 0.043(3) Uani 1 1 d . . . . .
H35A H 0.508620 0.502044 0.797509 0.051 Uiso 1 1 calc R U . . .
H35B H 0.530463 0.461011 0.825376 0.051 Uiso 1 1 calc R U . . .
C36 C 0.4704(4) 0.4597(5) 0.8535(12) 0.052(4) Uani 1 1 d . . . . .
H36A H 0.468126 0.430412 0.848674 0.062 Uiso 1 1 calc R U . . .
H36B H 0.474196 0.466576 0.926544 0.062 Uiso 1 1 calc R U . . .
C37 C 0.3216(3) 0.3924(3) 0.5507(9) 0.026(2) Uani 1 1 d . . . . .
H37A H 0.298416 0.383326 0.510314 0.031 Uiso 1 1 calc R U . . .
H37B H 0.312322 0.410231 0.605903 0.031 Uiso 1 1 calc R U . . .
C38 C 0.3434(4) 0.3585(3) 0.5928(10) 0.031(3) Uani 1 1 d . . . . .
H38A H 0.328613 0.346512 0.650478 0.038 Uiso 1 1 calc R U . . .
H38B H 0.347693 0.337994 0.539629 0.038 Uiso 1 1 calc R U . . .
C39 C 0.3810(4) 0.3967(5) 0.9034(11) 0.045(4) Uani 1 1 d . . . . .
H39A H 0.396361 0.417004 0.941543 0.054 Uiso 1 1 calc R U . . .
H39B H 0.371796 0.376610 0.953429 0.054 Uiso 1 1 calc R U . . .
C40 C 0.3461(4) 0.4159(7) 0.8575(12) 0.072(6) Uani 1 1 d . . . . .
H40A H 0.332374 0.431474 0.911065 0.087 Uiso 1 1 calc R U . . .
H40B H 0.355389 0.434788 0.804485 0.087 Uiso 1 1 calc R U . . .

loop_
_atom_site_aniso_label
_atom_site_aniso_U_11
_atom_site_aniso_U_22
_atom_site_aniso_U_33
_atom_site_aniso_U_23
_atom_site_aniso_U_13
_atom_site_aniso_U_12
Ti1 0.0372(12) 0.0215(10) 0.0190(10) 0.0008(8) 0.0013(9) 0.0016(9)
Ti2 0.0317(12) 0.0276(11) 0.0337(12) -0.0007(9) 0.0079(10) 0.0028(9)
Ti3 0.0234(10) 0.0197(10) 0.0218(10) 0.0024(8) -0.0003(8) 0.0021(8)
Ti4 0.0280(11) 0.0202(10) 0.0216(10) 0.0029(8) 0.0010(8) -0.0009(8)
Ti5 0.0248(10) 0.0173(10) 0.0228(10) 0.0003(8) 0.0013(8) -0.0020(8)
Ti6 0.0191(10) 0.0228(10) 0.0209(10) 0.0005(8) -0.0008(8) -0.0029(8)
Ti7 0.0233(10) 0.0212(10) 0.0268(11) 0.0029(8) -0.0050(8) -0.0034(8)
Ti8 0.0272(11) 0.0218(10) 0.0200(10) 0.0035(8) 0.0011(8) 0.0001(8)
O1 0.026(4) 0.028(4) 0.027(4) 0.004(3) 0.002(3) 0.000(3)
O2 0.015(4) 0.027(4) 0.023(4) 0.001(3) -0.002(3) -0.002(3)
O3 0.026(4) 0.024(4) 0.019(4) 0.007(3) -0.005(3) -0.002(3)
O4 0.017(4) 0.015(3) 0.023(4) 0.001(3) -0.001(3) -0.003(3)
O5 0.059(6) 0.018(4) 0.027(4) -0.004(3) 0.005(4) 0.004(4)
O7 0.038(5) 0.030(4) 0.024(4) 0.003(4) -0.004(4) -0.002(4)
O8 0.020(4) 0.024(4) 0.017(4) 0.004(3) -0.001(3) -0.007(3)
O9 0.043(5) 0.034(5) 0.028(5) -0.002(4) -0.001(4) 0.005(4)
O10 0.047(5) 0.030(5) 0.028(5) 0.000(4) 0.014(4) 0.004(4)
O11 0.044(5) 0.063(6) 0.058(6) 0.014(5) 0.016(5) -0.004(5)
O12A 0.095(11) 0.128(12) 0.113(12) 0.017(11) 0.019(10) 0.003(10)
C11A 0.070(8) 0.094(8) 0.087(8) 0.017(8) 0.010(7) -0.005(7)
C12A 0.083(9) 0.104(9) 0.098(9) 0.016(9) 0.005(8) -0.007(8)
O12B 0.091(13) 0.114(13) 0.111(13) 0.015(13) 0.002(13) -0.008(12)
C11B 0.072(8) 0.095(9) 0.087(8) 0.017(8) 0.009(8) -0.005(7)
C12B 0.081(9) 0.105(9) 0.097(9) 0.016(9) 0.007(8) -0.006(8)
O13 0.025(4) 0.021(4) 0.027(4) 0.004(3) 0.003(3) 0.002(3)
O14 0.025(4) 0.031(5) 0.056(6) -0.004(4) 0.001(4) -0.003(4)
O15 0.027(4) 0.021(4) 0.029(4) 0.004(3) -0.010(3) 0.001(3)
O16 0.014(4) 0.035(4) 0.024(4) 0.010(3) -0.004(3) -0.001(3)
O17 0.030(4) 0.025(4) 0.019(4) -0.008(3) -0.002(3) 0.001(3)
O18 0.018(4) 0.022(4) 0.025(4) 0.001(3) 0.003(3) 0.000(3)
O19 0.024(4) 0.028(4) 0.032(4) 0.001(4) 0.002(3) -0.002(3)
O20 0.039(5) 0.020(4) 0.018(4) -0.001(3) 0.001(3) 0.001(3)
O21 0.035(5) 0.028(5) 0.027(4) 0.006(3) 0.010(4) -0.002(4)
O22 0.033(4) 0.017(4) 0.027(4) 0.001(3) 0.012(4) 0.001(3)
O23 0.018(4) 0.016(4) 0.034(4) 0.002(3) -0.004(3) -0.002(3)
O24 0.043(5) 0.024(4) 0.026(4) 0.003(3) 0.001(4) 0.000(4)
O25 0.031(5) 0.041(5) 0.029(5) 0.012(4) 0.001(4) 0.000(4)
O26 0.036(5) 0.030(5) 0.032(5) 0.006(4) -0.008(4) 0.004(4)
O27 0.026(4) 0.016(4) 0.028(4) -0.001(3) 0.003(3) 0.001(3)
O28 0.023(4) 0.028(4) 0.039(5) -0.002(4) -0.005(4) -0.006(3)
O29 0.028(4) 0.033(5) 0.026(4) 0.006(4) -0.005(3) 0.005(3)
O30 0.064(10) 0.20(2) 0.125(15) -0.069(15) -0.007(10) 0.038(11)
O31 0.031(4) 0.021(4) 0.018(4) 0.002(3) -0.006(3) -0.007(3)
O32 0.011(3) 0.026(4) 0.022(4) 0.003(3) 0.000(3) -0.004(3)
O33 0.017(4) 0.023(4) 0.025(4) 0.004(3) 0.000(3) -0.007(3)
O34 0.020(4) 0.017(4) 0.027(4) 0.004(3) 0.001(3) -0.001(3)
O35 0.034(4) 0.024(4) 0.023(4) -0.004(3) -0.002(3) -0.006(3)
O36 0.031(5) 0.104(9) 0.040(6) -0.013(6) -0.011(4) 0.016(5)
C1 0.017(5) 0.026(6) 0.035(7) -0.001(5) -0.004(5) 0.001(4)
C2 0.040(8) 0.044(8) 0.045(8) 0.016(6) -0.030(7) -0.020(6)
C3 0.078(12) 0.052(10) 0.068(11) 0.018(9) -0.034(10) -0.036(9)
C4 0.105(16) 0.088(15) 0.046(10) -0.005(10) -0.013(11) 0.018(12)
C5 0.036(7) 0.024(6) 0.058(9) 0.003(6) -0.007(6) 0.005(5)
C6 0.032(7) 0.035(7) 0.036(7) 0.011(6) 0.006(5) 0.006(5)
C7 0.032(7) 0.045(8) 0.025(6) 0.003(6) -0.002(5) 0.005(6)
C8 0.058(10) 0.049(9) 0.045(9) 0.000(7) 0.008(7) 0.009(7)
C9 0.044(8) 0.050(9) 0.050(9) -0.008(7) 0.014(7) 0.008(7)
C10 0.072(12) 0.102(15) 0.043(10) -0.001(10) 0.011(9) 0.018(11)
C13 0.077(12) 0.084(13) 0.037(8) 0.039(9) 0.033(8) 0.034(10)
C14A 0.116(16) 0.057(10) 0.029(9) 0.009(8) 0.015(13) 0.023(12)
O6A 0.119(15) 0.061(11) 0.030(9) -0.003(8) 0.015(10) 0.020(11)
O1W 0.038(11) 0.033(11) 0.086(17) 0.024(11) 0.026(11) -0.008(8)
C14B 0.115(16) 0.058(10) 0.029(9) 0.011(8) 0.014(13) 0.026(12)
O6B 0.115(15) 0.064(11) 0.045(10) -0.003(9) 0.017(11) 0.019(11)
O2W 0.116(14) 0.156(18) 0.145(17) 0.083(15) -0.058(13) -0.031(13)
C15 0.030(6) 0.016(5) 0.030(6) -0.006(5) -0.002(5) 0.005(4)
C16 0.052(8) 0.037(7) 0.032(7) 0.013(6) -0.010(6) 0.002(6)
C17 0.017(5) 0.032(6) 0.031(6) 0.000(5) 0.002(5) -0.004(5)
C18 0.028(5) 0.020(5) 0.024(5) 0.003(4) -0.015(4) 0.011(4)
C19 0.043(7) 0.017(6) 0.045(8) -0.008(5) -0.016(6) 0.006(5)
C20 0.028(6) 0.026(6) 0.029(6) 0.001(5) 0.001(5) 0.002(5)
C21 0.016(5) 0.036(7) 0.037(7) 0.017(6) 0.002(5) 0.000(5)
C22 0.041(8) 0.043(8) 0.040(8) 0.007(6) 0.019(6) -0.013(6)
C23 0.073(12) 0.043(9) 0.060(10) 0.020(8) 0.035(9) 0.019(8)
C24 0.098(15) 0.064(12) 0.051(10) -0.003(9) 0.004(10) 0.027(11)
C25 0.031(6) 0.024(6) 0.038(7) -0.003(5) -0.015(5) -0.004(5)
C26 0.021(6) 0.025(6) 0.033(6) -0.002(5) 0.007(5) -0.003(4)
C27 0.031(6) 0.017(5) 0.041(7) -0.009(5) 0.007(5) -0.002(5)
C28 0.054(8) 0.014(6) 0.037(7) 0.002(5) 0.005(6) -0.010(5)
C29 0.021(6) 0.043(8) 0.048(8) 0.015(6) 0.004(6) -0.006(5)
C30 0.039(9) 0.096(14) 0.080(13) 0.052(11) -0.006(9) 0.008(9)
C31 0.053(10) 0.089(13) 0.121(17) 0.022(12) -0.036(11) 0.015(10)
C32A 0.062(14) 0.102(17) 0.12(2) 0.025(16) -0.047(15) 0.013(14)
C32B 0.068(15) 0.099(18) 0.12(2) 0.011(17) -0.048(16) 0.008(15)
C33 0.023(6) 0.022(5) 0.022(5) 0.009(4) 0.004(4) 0.007(4)
C34 0.029(6) 0.030(6) 0.023(6) 0.006(5) 0.005(5) -0.007(5)
C35 0.042(8) 0.054(9) 0.032(7) -0.017(6) -0.012(6) -0.013(6)
C36 0.029(7) 0.083(12) 0.044(8) -0.016(8) 0.002(6) -0.006(7)
C37 0.022(6) 0.022(6) 0.033(6) 0.006(5) 0.001(5) -0.010(4)
C38 0.044(7) 0.019(6) 0.031(7) 0.006(5) 0.010(6) 0.000(5)
C39 0.037(8) 0.060(9) 0.038(8) 0.001(7) 0.019(6) 0.014(7)
C40 0.027(8) 0.16(2) 0.032(8) 0.000(10) -0.016(6) 0.015(10)

loop_
_atom_type_symbol
_atom_type_description
_atom_type_scat_dispersion_real
_atom_type_scat_dispersion_imag
_atom_type_scat_source
C C 0.0033 0.0016 'International Tables Vol C Tables 4.2.6.8 and 6.1.1.4'
H H 0.0000 0.0000 'International Tables Vol C Tables 4.2.6.8 and 6.1.1.4'
N N 0.0061 0.0033 'International Tables Vol C Tables 4.2.6.8 and 6.1.1.4'
O O 0.0106 0.0060 'International Tables Vol C Tables 4.2.6.8 and 6.1.1.4'
Ti Ti 0.2776 0.4457 'International Tables Vol C Tables 4.2.6.8 and 6.1.1.4'

loop_
_geom_angle_atom_site_label_1
_geom_angle_atom_site_label_2
_geom_angle_atom_site_label_3
_geom_angle
_geom_angle_site_symmetry_1
_geom_angle_site_symmetry_3
O5 Ti1 O7 96.3(4) . .
O5 Ti1 O1 102.7(4) . .
O7 Ti1 O1 159.3(4) . .
O5 Ti1 O17 98.1(3) . .
O7 Ti1 O17 95.2(4) . .
O1 Ti1 O17 74.4(3) . .
O5 Ti1 O9 94.4(4) . .
O7 Ti1 O9 98.1(4) . .
O1 Ti1 O9 88.5(4) . .
O17 Ti1 O9 160.7(3) . .
O5 Ti1 O8 172.3(4) . .
O7 Ti1 O8 77.2(3) . .
O1 Ti1 O8 84.3(3) . .
O17 Ti1 O8 86.9(3) . .
O9 Ti1 O8 82.5(3) . .
O5 Ti1 Ti4 108.3(3) . .
O7 Ti1 Ti4 128.3(3) . .
O1 Ti1 Ti4 36.9(2) . .
O17 Ti1 Ti4 38.1(2) . .
O9 Ti1 Ti4 123.4(3) . .
O8 Ti1 Ti4 79.2(2) . .
O11 Ti2 O14 95.5(4) . .
O11 Ti2 O1 104.4(4) . .
O14 Ti2 O1 158.6(4) . .
O11 Ti2 O19 97.9(4) . .
O14 Ti2 O19 94.8(4) . .
O1 Ti2 O19 74.8(3) . .
O11 Ti2 O10 91.0(5) . .
O14 Ti2 O10 98.7(4) . .
O1 Ti2 O10 89.1(4) . .
O19 Ti2 O10 163.0(4) . .
O11 Ti2 O13 170.0(4) . .
O14 Ti2 O13 78.2(3) . .
O1 Ti2 O13 83.1(3) . .
O19 Ti2 O13 90.3(3) . .
O10 Ti2 O13 82.4(3) . .
O11 Ti2 Ti4 107.5(3) . .
O14 Ti2 Ti4 129.2(3) . .
O1 Ti2 Ti4 36.5(2) . .
O19 Ti2 Ti4 38.5(2) . .
O10 Ti2 Ti4 124.8(3) . .
O13 Ti2 Ti4 82.5(2) . .
O2 Ti3 O8 93.8(3) . .
O2 Ti3 O13 101.6(3) . .
O8 Ti3 O13 95.5(3) . .
O2 Ti3 O33 95.4(3) . 4
O8 Ti3 O33 95.2(3) . 4
O13 Ti3 O33 159.2(3) . 4
O2 Ti3 O32 164.9(3) . 4
O8 Ti3 O32 90.3(3) . 4
O13 Ti3 O32 92.5(3) . 4
O33 Ti3 O32 69.7(3) 4 4
O2 Ti3 O15 89.3(3) . .
O8 Ti3 O15 177.0(3) . .
O13 Ti3 O15 83.9(3) . .
O33 Ti3 O15 84.5(3) 4 .
O32 Ti3 O15 86.7(3) 4 .
O2 Ti3 Ti6 128.9(3) . 4
O8 Ti3 Ti6 103.4(2) . 4
O13 Ti3 Ti6 123.5(2) . 4
O33 Ti3 Ti6 36.2(2) 4 4
O32 Ti3 Ti6 36.0(2) 4 4
O15 Ti3 Ti6 74.5(2) . 4
O2 Ti3 Ti4 24.8(2) . .
O8 Ti3 Ti4 79.5(2) . .
O13 Ti3 Ti4 82.8(2) . .
O33 Ti3 Ti4 116.6(2) 4 .
O32 Ti3 Ti4 168.3(2) 4 .
O15 Ti3 Ti4 103.4(2) . .
Ti6 Ti3 Ti4 152.42(8) 4 .
O2 Ti4 O1 92.6(3) . .
O2 Ti4 O20 92.5(3) . .
O1 Ti4 O20 144.4(3) . .
O2 Ti4 O17 91.8(3) . .
O1 Ti4 O17 72.2(3) . .
O20 Ti4 O17 142.7(3) . .
O2 Ti4 O19 91.0(3) . .
O1 Ti4 O19 70.5(3) . .
O20 Ti4 O19 74.3(3) . .
O17 Ti4 O19 142.6(3) . .
O2 Ti4 O18 94.6(3) . .
O1 Ti4 O18 145.0(3) . .
O20 Ti4 O18 69.4(3) . .
O17 Ti4 O18 73.4(3) . .
O19 Ti4 O18 143.4(3) . .
O2 Ti4 O21 177.8(3) . .
O1 Ti4 O21 86.3(3) . .
O20 Ti4 O21 87.3(3) . .
O17 Ti4 O21 89.7(3) . .
O19 Ti4 O21 86.8(3) . .
O18 Ti4 O21 87.4(3) . .
O2 Ti4 Ti1 87.7(2) . .
O1 Ti4 Ti1 35.6(2) . .
O20 Ti4 Ti1 179.8(3) . .
O17 Ti4 Ti1 37.1(2) . .
O19 Ti4 Ti1 105.8(2) . .
O18 Ti4 Ti1 110.5(2) . .
O21 Ti4 Ti1 92.5(2) . .
O2 Ti4 Ti2 89.2(2) . .
O1 Ti4 Ti2 34.6(2) . .
O20 Ti4 Ti2 110.4(2) . .
O17 Ti4 Ti2 106.6(2) . .
O19 Ti4 Ti2 36.2(2) . .
O18 Ti4 Ti2 176.2(2) . .
O21 Ti4 Ti2 88.9(2) . .
Ti1 Ti4 Ti2 69.69(7) . .
O2 Ti4 Ti5 104.6(2) . .
O1 Ti4 Ti5 162.8(2) . .
O20 Ti4 Ti5 36.7(2) . .
O17 Ti4 Ti5 106.8(2) . .
O19 Ti4 Ti5 108.5(2) . .
O18 Ti4 Ti5 35.3(2) . .
O21 Ti4 Ti5 76.5(2) . .
Ti1 Ti4 Ti5 143.16(9) . .
Ti2 Ti4 Ti5 143.24(9) . .
O2 Ti4 Ti3 24.2(2) . .
O1 Ti4 Ti3 68.4(2) . .
O20 Ti4 Ti3 111.3(2) . .
O17 Ti4 Ti3 85.5(2) . .
O19 Ti4 Ti3 82.0(2) . .
O18 Ti4 Ti3 114.9(2) . .
O21 Ti4 Ti3 154.5(2) . .
Ti1 Ti4 Ti3 68.95(6) . .
Ti2 Ti4 Ti3 68.74(7) . .
Ti5 Ti4 Ti3 128.76(8) . .
O4 Ti5 O23 94.7(3) . .
O4 Ti5 O27 102.4(3) . .
O23 Ti5 O27 94.9(3) . .
O4 Ti5 O18 95.5(3) . .
O23 Ti5 O18 96.3(3) . .
O27 Ti5 O18 158.0(3) . .
O4 Ti5 O20 165.1(3) . .
O23 Ti5 O20 91.3(3) . .
O27 Ti5 O20 90.6(3) . .
O18 Ti5 O20 70.3(3) . .
O4 Ti5 O22 87.9(3) . .
O23 Ti5 O22 176.8(3) . .
O27 Ti5 O22 82.8(3) . .
O18 Ti5 O22 85.2(3) . .
O20 Ti5 O22 86.5(3) . .
O4 Ti5 Ti4 129.2(2) . .
O23 Ti5 Ti4 105.0(2) . .
O27 Ti5 Ti4 121.4(2) . .
O18 Ti5 Ti4 37.0(2) . .
O20 Ti5 Ti4 35.9(2) . .
O22 Ti5 Ti4 74.5(2) . .
O4 Ti5 Ti6 25.1(2) . .
O23 Ti5 Ti6 80.0(2) . .
O27 Ti5 Ti6 83.5(2) . .
O18 Ti5 Ti6 117.1(2) . .
O20 Ti5 Ti6 169.0(2) . .
O22 Ti5 Ti6 101.8(2) . .
Ti4 Ti5 Ti6 153.38(8) . .
O4 Ti6 O3 91.5(3) . .
O4 Ti6 O32 92.4(3) . .
O3 Ti6 O32 144.7(3) . .
O4 Ti6 O34 91.0(3) . .
O3 Ti6 O34 72.0(3) . .
O32 Ti6 O34 143.0(3) . .
O4 Ti6 O31 90.6(3) . .
O3 Ti6 O31 70.5(3) . .
O32 Ti6 O31 74.4(3) . .
O34 Ti6 O31 142.4(3) . .
O4 Ti6 O33 94.8(3) . .
O3 Ti6 O33 145.6(3) . .
O32 Ti6 O33 68.8(3) . .
O34 Ti6 O33 74.1(3) . .
O31 Ti6 O33 143.0(3) . .
O4 Ti6 O16 178.9(3) . 2
O3 Ti6 O16 87.8(3) . 2
O32 Ti6 O16 87.6(3) . 2
O34 Ti6 O16 89.6(3) . 2
O31 Ti6 O16 88.4(3) . 2
O33 Ti6 O16 86.2(3) . 2
O4 Ti6 Ti8 87.4(2) . .
O3 Ti6 Ti8 35.4(2) . .
O32 Ti6 Ti8 179.8(3) . .
O34 Ti6 Ti8 36.9(2) . .
O31 Ti6 Ti8 105.7(2) . .
O33 Ti6 Ti8 111.1(2) . .
O16 Ti6 Ti8 92.6(2) 2 .
O4 Ti6 Ti7 88.5(2) . .
O3 Ti6 Ti7 34.8(2) . .
O32 Ti6 Ti7 110.3(2) . .
O34 Ti6 Ti7 106.7(2) . .
O31 Ti6 Ti7 35.9(2) . .
O33 Ti6 Ti7 176.6(2) . .
O16 Ti6 Ti7 90.5(2) 2 .
Ti8 Ti6 Ti7 69.87(7) . .
O4 Ti6 Ti3 104.4(2) . 2
O3 Ti6 Ti3 164.1(2) . 2
O32 Ti6 Ti3 36.2(2) . 2
O34 Ti6 Ti3 107.6(2) . 2
O31 Ti6 Ti3 108.2(2) . 2
O33 Ti6 Ti3 35.1(2) . 2
O16 Ti6 Ti3 76.3(2) 2 2
Ti8 Ti6 Ti3 143.75(8) . 2
Ti7 Ti6 Ti3 142.96(8) . 2
O4 Ti6 Ti5 24.1(2) . .
O3 Ti6 Ti5 67.5(2) . .
O32 Ti6 Ti5 111.1(2) . .
O34 Ti6 Ti5 84.9(2) . .
O31 Ti6 Ti5 81.5(2) . .
O33 Ti6 Ti5 115.2(2) . .
O16 Ti6 Ti5 155.2(2) 2 .
Ti8 Ti6 Ti5 68.81(6) . .
Ti7 Ti6 Ti5 68.18(6) . .
Ti3 Ti6 Ti5 128.41(8) 2 .
O35 Ti7 O28 97.4(4) . .
O35 Ti7 O3 103.5(4) . .
O28 Ti7 O3 157.2(4) . .
O35 Ti7 O31 99.7(3) . .
O28 Ti7 O31 93.4(4) . .
O3 Ti7 O31 74.4(3) . .
O35 Ti7 O26 89.5(4) . .
O28 Ti7 O26 100.5(4) . .
O3 Ti7 O26 88.7(3) . .
O31 Ti7 O26 162.2(3) . .
O35 Ti7 O27 168.7(4) . .
O28 Ti7 O27 77.8(3) . .
O3 Ti7 O27 83.1(3) . .
O31 Ti7 O27 90.9(3) . .
O26 Ti7 O27 81.4(3) . .
O35 Ti7 Ti6 107.7(3) . .
O28 Ti7 Ti6 127.2(3) . .
O3 Ti7 Ti6 36.7(2) . .
O31 Ti7 Ti6 37.9(2) . .
O26 Ti7 Ti6 124.7(3) . .
O27 Ti7 Ti6 83.1(2) . .
O29 Ti8 O24 94.7(4) . .
O29 Ti8 O3 105.0(4) . .
O24 Ti8 O3 159.0(4) . .
O29 Ti8 O34 97.6(3) . .
O24 Ti8 O34 95.9(3) . .
O3 Ti8 O34 74.7(3) . .
O29 Ti8 O25 94.2(4) . .
O24 Ti8 O25 98.2(4) . .
O3 Ti8 O25 87.6(3) . .
O34 Ti8 O25 160.8(3) . .
O29 Ti8 O23 171.1(3) . .
O24 Ti8 O23 77.4(3) . .
O3 Ti8 O23 83.4(3) . .
O34 Ti8 O23 87.5(3) . .
O25 Ti8 O23 83.0(3) . .
O29 Ti8 Ti6 108.6(3) . .
O24 Ti8 Ti6 129.1(3) . .
O3 Ti8 Ti6 37.1(2) . .
O34 Ti8 Ti6 38.1(2) . .
O25 Ti8 Ti6 123.3(2) . .
O23 Ti8 Ti6 79.9(2) . .
Ti2 O1 Ti1 141.4(5) . .
Ti2 O1 Ti4 108.9(4) . .
Ti1 O1 Ti4 107.5(4) . .
Ti3 O2 Ti4 130.9(4) . .
Ti7 O3 Ti8 142.3(4) . .
Ti7 O3 Ti6 108.5(3) . .
Ti8 O3 Ti6 107.5(4) . .
Ti5 O4 Ti6 130.8(4) . .
C13 O5 Ti1 160.9(9) . .
C16 O7 Ti1 123.3(7) . .
C15 O8 Ti3 125.9(6) . .
C15 O8 Ti1 107.8(6) . .
Ti3 O8 Ti1 126.2(4) . .
C7 O9 Ti1 137.1(9) . .
C7 O10 Ti2 135.9(8) . .
C11B O11 Ti2 135.9(7) . .
C11A O11 Ti2 148.1(9) . .
O11 C11A C12A 110.4(4) . .
O12A C12A C11A 107.3(4) . .
C12B O12B C4 174.1(10) . 1_554
O11 C11B C12B 115.0(6) . .
O12B C12B C11B 143.6(4) . .
C6 O13 Ti3 126.3(7) . .
C6 O13 Ti2 107.2(6) . .
Ti3 O13 Ti2 124.6(4) . .
C5 O14 Ti2 120.1(7) . .
C1 O15 Ti3 135.1(7) . .
C1 O16 Ti6 132.1(7) . 4
C17 O17 Ti1 131.4(7) . .
C17 O17 Ti4 119.5(6) . .
Ti1 O17 Ti4 104.8(3) . .
C18 O18 Ti5 124.6(6) . .
C18 O18 Ti4 118.8(6) . .
Ti5 O18 Ti4 107.7(3) . .
C19 O19 Ti2 134.2(7) . .
C19 O19 Ti4 120.5(7) . .
Ti2 O19 Ti4 105.3(4) . .
C20 O20 Ti4 116.0(7) . .
C20 O20 Ti5 136.2(7) . .
Ti4 O20 Ti5 107.4(4) . .
C21 O21 Ti4 130.2(8) . .
C21 O22 Ti5 134.0(7) . .
C27 O23 Ti5 125.7(7) . .
C27 O23 Ti8 108.2(7) . .
Ti5 O23 Ti8 126.1(4) . .
C28 O24 Ti8 123.0(7) . .
C29 O25 Ti8 137.6(8) . .
C29 O26 Ti7 137.1(8) . .
C25 O27 Ti5 124.6(7) . .
C25 O27 Ti7 108.5(6) . .
Ti5 O27 Ti7 124.0(4) . .
C26 O28 Ti7 121.1(6) . .
C39 O29 Ti8 160.1(9) . .
C33 O31 Ti7 133.3(7) . .
C33 O31 Ti6 120.5(6) . .
Ti7 O31 Ti6 106.2(3) . .
C34 O32 Ti6 115.3(6) . .
C34 O32 Ti3 136.8(7) . 2
Ti6 O32 Ti3 107.8(3) . 2
C37 O33 Ti3 125.9(6) . 2
C37 O33 Ti6 118.3(6) . .
Ti3 O33 Ti6 108.7(3) 2 .
C38 O34 Ti8 133.6(6) . .
C38 O34 Ti6 116.8(6) . .
Ti8 O34 Ti6 105.0(3) . .
C35 O35 Ti7 146.4(9) . .
O16 C1 O15 121.8(10) . .
O16 C1 C2 119.8(11) . .
O15 C1 C2 118.4(10) . .
C1 C2 C3 116.3(12) . .
C2 C3 C4 107.0(16) . .
C3 C4 O12B 109.0(13) . 1_556
O14 C5 C6 109.5(11) . .
O13 C6 C5 106.9(10) . .
O9 C7 O10 125.7(12) . .
O9 C7 C8 116.4(12) . .
O10 C7 C8 117.9(12) . .
C7 C8 C9 114.6(13) . .
C8 C9 C10 112.9(14) . .
C14B C13 O5 113(3) . .
C14A C13 O5 116(3) . .
C13 C14A O6A 114(3) . .
C13 C14B O6B 102(3) . .
O8 C15 C16 105.5(9) . .
O7 C16 C15 105.2(11) . .
O17 C17 C18 103.8(9) . .
O18 C18 C17 104.0(8) . .
O19 C19 C20 104.6(10) . .
O20 C20 C19 105.6(9) . .
O22 C21 O21 124.0(10) . .
O22 C21 C22 118.4(11) . .
O21 C21 C22 117.6(12) . .
C21 C22 C23 115.1(12) . .
C24 C23 C22 111.6(15) . .
O27 C25 C26 106.8(9) . .
O28 C26 C25 106.5(9) . .
O23 C27 C28 104.9(9) . .
O24 C28 C27 105.7(9) . .
O25 C29 O26 125.8(12) . .
O25 C29 C30 116.6(12) . .
O26 C29 C30 117.5(12) . .
C29 C30 C31 117.0(14) . .
C32B C31 C30 95(3) . .
C32A C31 C30 122(2) . .
O31 C33 C34 104.0(9) . .
O32 C34 C33 106.8(9) . .
O35 C35 C36 108.7(11) . .
O36 C36 C35 113.6(14) . .
O33 C37 C38 104.1(9) . .
O34 C38 C37 105.5(9) . .
O29 C39 C40 114.4(13) . .
O30 C40 C39 115(2) . .

loop_
_geom_bond_atom_site_label_1
_geom_bond_atom_site_label_2
_geom_bond_distance
_geom_bond_site_symmetry_2
Ti1 O5 1.765(9) .
Ti1 O7 1.868(9) .
Ti1 O1 1.947(8) .
Ti1 O17 1.991(7) .
Ti1 O9 2.059(9) .
Ti1 O8 2.194(7) .
Ti1 Ti4 3.189(3) .
Ti2 O11 1.783(10) .
Ti2 O14 1.871(9) .
Ti2 O1 1.916(8) .
Ti2 O19 1.953(8) .
Ti2 O10 2.035(9) .
Ti2 O13 2.191(8) .
Ti2 Ti4 3.193(3) .
Ti3 O2 1.799(8) .
Ti3 O8 1.931(7) .
Ti3 O13 1.954(8) .
Ti3 O33 1.996(8) 4
Ti3 O32 2.039(7) 4
Ti3 O15 2.079(8) .
Ti3 Ti6 3.289(3) 4
Ti3 Ti4 3.310(3) .
Ti4 O2 1.840(8) .
Ti4 O1 2.007(8) .
Ti4 O20 2.009(8) .
Ti4 O17 2.035(8) .
Ti4 O19 2.062(8) .
Ti4 O18 2.066(7) .
Ti4 O21 2.098(8) .
Ti4 Ti5 3.268(3) .
Ti5 O4 1.783(7) .
Ti5 O23 1.938(8) .
Ti5 O27 1.956(8) .
Ti5 O18 1.982(8) .
Ti5 O20 2.046(8) .
Ti5 O22 2.075(8) .
Ti5 Ti6 3.306(3) .
Ti6 O4 1.852(7) .
Ti6 O3 2.015(7) .
Ti6 O32 2.031(7) .
Ti6 O34 2.035(7) .
Ti6 O31 2.045(8) .
Ti6 O33 2.052(7) .
Ti6 O16 2.091(8) 2
Ti6 Ti8 3.188(3) .
Ti6 Ti7 3.197(3) .
Ti7 O35 1.792(8) .
Ti7 O28 1.852(8) .
Ti7 O3 1.925(8) .
Ti7 O31 1.951(8) .
Ti7 O26 2.034(8) .
Ti7 O27 2.173(8) .
Ti8 O29 1.769(9) .
Ti8 O24 1.853(8) .
Ti8 O3 1.938(8) .
Ti8 O34 1.983(8) .
Ti8 O25 2.077(9) .
Ti8 O23 2.179(8) .
O5 C13 1.419(16) .
O7 C16 1.455(15) .
O8 C15 1.465(13) .
O9 C7 1.242(15) .
O10 C7 1.270(16) .
O11 C11B 1.333(11) .
O11 C11A 1.333(11) .
O12A C12A 1.45000(16) .
C11A C12A 1.50000(12) .
O12B C12B 1.45000(15) .
O12B C4 1.913(19) 1_554
C11B C12B 1.50000(13) .
O13 C6 1.440(14) .
O14 C5 1.418(16) .
O15 C1 1.283(14) .
O16 C1 1.278(13) .
O17 C17 1.424(13) .
O18 C18 1.445(12) .
O19 C19 1.412(14) .
O20 C20 1.429(14) .
O21 C21 1.260(15) .
O22 C21 1.264(15) .
O23 C27 1.440(13) .
O24 C28 1.427(14) .
O25 C29 1.235(15) .
O26 C29 1.254(15) .
O27 C25 1.408(15) .
O28 C26 1.426(14) .
O29 C39 1.403(15) .
O30 C40 1.32(2) .
O31 C33 1.434(12) .
O32 C34 1.431(13) .
O33 C37 1.454(12) .
O34 C38 1.434(15) .
O35 C35 1.389(14) .
O36 C36 1.381(18) .
C1 C2 1.504(16) .
C2 C3 1.516(19) .
C3 C4 1.51(3) .
C5 C6 1.457(18) .
C7 C8 1.49(2) .
C8 C9 1.54(2) .
C9 C10 1.54(2) .
C13 C14B 1.41(2) .
C13 C14A 1.41(2) .
C14A O6A 1.45(4) .
C14B O6B 1.45(4) .
C15 C16 1.517(16) .
C17 C18 1.508(16) .
C19 C20 1.515(17) .
C21 C22 1.498(16) .
C22 C23 1.52(2) .
C23 C24 1.46(3) .
C25 C26 1.490(16) .
C27 C28 1.524(17) .
C29 C30 1.503(19) .
C30 C31 1.50(3) .
C31 C32B 1.447(10) .
C31 C32A 1.451(10) .
C33 C34 1.484(16) .
C35 C36 1.49(2) .
C37 C38 1.460(16) .
C39 C40 1.47(2) .
